data_7035951
loop_
_publ_author_name
'Hu, Qin-Qin'
'Zhu, Yi-Zhou'
'Zhang, Shao-Chun'
'Tong, Yu-Zhang'
'Zheng, Jian-Yu'

_publ_section_title
;
 meso-2'-Linked porphyrin-BODIPY hybrids: synthesis and efficient
 excitation energy transfer.
;
_journal_issue 35
_journal_name_full 'Dalton transactions (Cambridge, England : 2003)'
_journal_page_first 15523
_journal_page_last 15530
_journal_paper_doi 10.1039/c5dt01184a
_journal_volume 44
_journal_year 2015
_chemical_formula_sum 'C79.25 H74.25 B2 Cl0.75 F4 N8 Zn'
_chemical_formula_weight 1328.29
_chemical_name_systematic
; 
 ? 
;
_space_group_crystal_system triclinic
_space_group_IT_number 2
_space_group_name_Hall '-P 1'
_space_group_name_H-M_alt 'P -1'
_symmetry_space_group_name_Hall '-P 1'
_symmetry_space_group_name_H-M 'P -1'
_atom_sites_solution_hydrogens geom
_atom_sites_solution_primary direct
_atom_sites_solution_secondary difmap
_audit_creation_method SHELXL-2014/7
_audit_update_record
;
2015-07-20 deposited with the CCDC.
2015-07-23 downloaded from the CCDC.
;
_cell_angle_alpha 112.246(5)
_cell_angle_beta 103.109(3)
_cell_angle_gamma 95.620(4)
_cell_formula_units_Z 1
_cell_length_a 9.964(2)
_cell_length_b 14.138(4)
_cell_length_c 14.813(4)
_cell_measurement_reflns_used 4604
_cell_measurement_temperature 113(2)
_cell_measurement_theta_max 27.5
_cell_measurement_theta_min 3.1
_cell_volume 1841.6(8)
_computing_cell_refinement 'CrystalClear-SM Expert 2.1 b42'
_computing_data_collection 'CrystalClear-SM Expert 2.1 b42 (Rigaku, 2015)'
_computing_data_reduction 'CrystalClear-SM Expert 2.1 b42'
_computing_molecular_graphics 'CrystalStructure 4.1'
_computing_publication_material 'CrystalStructure 4.1 (Rigaku, 2014)'
_computing_structure_refinement 'SHELXL-2014/7 (Sheldrick, 2014)'
_computing_structure_solution 'SHELXS-97 (Sheldrick, 1990)'
_diffrn_ambient_temperature 113(2)
_diffrn_detector_area_resol_mean 5.814
_diffrn_measured_fraction_theta_full 0.989
_diffrn_measured_fraction_theta_max 0.977
_diffrn_measurement_device_type 'Rigaku XtaLAB P200'
_diffrn_measurement_method '\w and \f scans'
_diffrn_radiation_type MoK\a
_diffrn_radiation_wavelength 0.71073
_diffrn_reflns_av_R_equivalents 0.0344
_diffrn_reflns_av_unetI/netI 0.0367
_diffrn_reflns_laue_measured_fraction_full 0.989
_diffrn_reflns_laue_measured_fraction_max 0.977
_diffrn_reflns_limit_h_max 12
_diffrn_reflns_limit_h_min -12
_diffrn_reflns_limit_k_max 18
_diffrn_reflns_limit_k_min -18
_diffrn_reflns_limit_l_max 17
_diffrn_reflns_limit_l_min -19
_diffrn_reflns_number 23127
_diffrn_reflns_point_group_measured_fraction_full 0.989
_diffrn_reflns_point_group_measured_fraction_max 0.977
_diffrn_reflns_theta_full 25.242
_diffrn_reflns_theta_max 27.547
_diffrn_reflns_theta_min 3.102
_exptl_absorpt_coefficient_mu 0.418
_exptl_absorpt_correction_T_max 0.951
_exptl_absorpt_correction_T_min 0.799
_exptl_absorpt_correction_type multi-scan
_exptl_absorpt_process_details 'REQAB (Rigaku, 1998)'
_exptl_crystal_colour purple
_exptl_crystal_density_diffrn 1.198
_exptl_crystal_density_method 'not measured'
_exptl_crystal_description Prism
_exptl_crystal_F_000 694
_exptl_crystal_size_max 0.200
_exptl_crystal_size_mid 0.180
_exptl_crystal_size_min 0.120
_refine_diff_density_max 0.889
_refine_diff_density_min -0.310
_refine_diff_density_rms 0.103
_refine_ls_extinction_method none
_refine_ls_goodness_of_fit_ref 1.109
_refine_ls_hydrogen_treatment constr
_refine_ls_matrix_type full
_refine_ls_number_parameters 498
_refine_ls_number_reflns 8300
_refine_ls_number_restraints 83
_refine_ls_restrained_S_all 1.124
_refine_ls_R_factor_all 0.0764
_refine_ls_R_factor_gt 0.0646
_refine_ls_shift/su_max 0.002
_refine_ls_shift/su_mean 0.000
_refine_ls_structure_factor_coef Fsqd
_refine_ls_weighting_details 'w=1/[\s^2^(Fo^2^)+(0.1119P)^2^+2.0308P] where P=(Fo^2^+2Fc^2^)/3'
_refine_ls_weighting_scheme calc
_refine_ls_wR_factor_gt 0.1990
_refine_ls_wR_factor_ref 0.2072
_reflns_Friedel_coverage 0.000
_reflns_number_gt 6888
_reflns_number_total 8300
_reflns_threshold_expression 'I > 2\s(I)'
_cod_data_source_file c5dt01184a2.cif
_cod_data_source_block p140726e1
_cod_depositor_comments
;
The following automatic conversions were performed:

'_exptl_absorpt_correction_type' value 'MULTI-SCAN' changed to
'multi-scan' according to
/usr/data/users/saulius/crontab/automatic-downloads/rss-feeds/RSC/lib/dictionaries/cif_core.dic
dictionary named 'cif_core.dic' version 2.4.2 from 2011-04-26.

Automatic conversion script
Id: cif_fix_values 3271 2015-04-21 07:52:19Z andrius 

 Adding full bibliography for 7035951.cif.
;
_cod_database_code 7035951
_audit_block_doi 10.5517/cc1j9fmw
_shelx_shelxl_version_number 2014/7
_shelx_space_group_comment
; 
The symmetry employed for this shelxl refinement is uniquely defined 
by the following loop, which should always be used as a source of 
symmetry information in preference to the above space-group names. 
They are only intended as comments. 
;
_shelx_estimated_absorpt_t_min 0.921
_shelx_estimated_absorpt_t_max 0.952

loop_
_space_group_symop_operation_xyz
'x, y, z'
'-x, -y, -z'

loop_
_atom_site_label
_atom_site_type_symbol
_atom_site_fract_x
_atom_site_fract_y
_atom_site_fract_z
_atom_site_U_iso_or_equiv
_atom_site_adp_type
_atom_site_occupancy
_atom_site_site_symmetry_order
_atom_site_calc_flag
_atom_site_refinement_flags_posn
_atom_site_refinement_flags_adp
_atom_site_refinement_flags_occupancy
_atom_site_disorder_assembly
_atom_site_disorder_group
Zn1 Zn 0.0000 0.5000 0.0000 0.02557(16) Uani 1 2 d S . P . .
F1 F 0.8599(2) 0.70060(15) 0.00979(18) 0.0451(5) Uani 1 1 d . . . . .
F2 F 0.7542(2) 0.76589(18) -0.09967(15) 0.0473(5) Uani 1 1 d . . . . .
N1 N 0.1810(2) 0.56787(19) 0.11690(18) 0.0259(5) Uani 1 1 d . . . . .
N2 N 0.0859(2) 0.56039(19) -0.08349(18) 0.0259(5) Uani 1 1 d . . . . .
N3 N 0.6597(3) 0.77832(19) 0.03946(19) 0.0277(5) Uani 1 1 d . . . . .
N4 N 0.8897(3) 0.8872(2) 0.0700(2) 0.0295(5) Uani 1 1 d . . . . .
B1 B 0.7924(4) 0.7789(3) 0.0011(3) 0.0316(7) Uani 1 1 d . . . . .
C1 C 0.3343(5) 0.4785(4) 0.6258(3) 0.0570(11) Uani 1 1 d . . . . .
H1A H 0.3542 0.4090 0.6146 0.085 Uiso 1 1 calc R U . . .
H1B H 0.2648 0.4922 0.6641 0.085 Uiso 1 1 calc R U . . .
H1C H 0.4213 0.5312 0.6646 0.085 Uiso 1 1 calc R U . . .
C2 C 0.2768(4) 0.4831(3) 0.5244(2) 0.0385(7) Uani 1 1 d . . . . .
C3 C 0.1828(4) 0.5454(3) 0.5129(2) 0.0410(8) Uani 1 1 d . . . . .
H3 H 0.1520 0.5847 0.5694 0.049 Uiso 1 1 calc R U . . .
C4 C 0.1315(4) 0.5523(3) 0.4204(2) 0.0384(7) Uani 1 1 d . . . . .
H4 H 0.0672 0.5966 0.4149 0.046 Uiso 1 1 calc R U . . .
C5 C 0.1732(3) 0.4952(2) 0.3370(2) 0.0289(6) Uani 1 1 d . . . . .
C6 C 0.2656(4) 0.4309(3) 0.3466(3) 0.0407(8) Uani 1 1 d . . . . .
H6 H 0.2940 0.3899 0.2894 0.049 Uiso 1 1 calc R U . . .
C7 C 0.3174(4) 0.4258(3) 0.4397(3) 0.0490(9) Uani 1 1 d . . . . .
H7 H 0.3822 0.3819 0.4453 0.059 Uiso 1 1 calc R U . . .
C8 C 0.1182(3) 0.5010(2) 0.2363(2) 0.0272(6) Uani 1 1 d . . . . .
C9 C 0.2091(3) 0.5590(2) 0.2078(2) 0.0270(6) Uani 1 1 d . . . . .
C10 C 0.3474(3) 0.6192(2) 0.2711(2) 0.0306(6) Uani 1 1 d . . . . .
H10 H 0.3914 0.6267 0.3381 0.037 Uiso 1 1 calc R U . . .
C11 C 0.4024(3) 0.6627(2) 0.2177(2) 0.0289(6) Uani 1 1 d . . . . .
H11 H 0.4926 0.7065 0.2397 0.035 Uiso 1 1 calc R U . . .
C12 C 0.2987(3) 0.6304(2) 0.1205(2) 0.0263(6) Uani 1 1 d . . . . .
C13 C 0.3172(3) 0.6561(2) 0.0412(2) 0.0253(5) Uani 1 1 d . . . . .
C14 C 0.2166(3) 0.6225(2) -0.0536(2) 0.0262(6) Uani 1 1 d . . . . .
C15 C 0.2329(3) 0.6540(2) -0.1337(2) 0.0293(6) Uani 1 1 d . . . . .
H15 H 0.3138 0.6962 -0.1328 0.035 Uiso 1 1 calc R U . . .
C16 C 0.1110(3) 0.6118(2) -0.2098(2) 0.0288(6) Uani 1 1 d . . . . .
H16 H 0.0899 0.6193 -0.2723 0.035 Uiso 1 1 calc R U . . .
C17 C 0.0191(3) 0.5532(2) -0.1783(2) 0.0273(6) Uani 1 1 d . . . . .
C18 C 0.4513(3) 0.7258(2) 0.0582(2) 0.0272(6) Uani 1 1 d . . . . .
C19 C 0.4957(3) 0.8312(2) 0.1231(2) 0.0278(6) Uani 1 1 d . . . . .
C20 C 0.4195(3) 0.8938(3) 0.1937(3) 0.0350(7) Uani 1 1 d . . . . .
H20A H 0.3303 0.8502 0.1841 0.053 Uiso 1 1 calc R U . . .
H20B H 0.4007 0.9540 0.1790 0.053 Uiso 1 1 calc R U . . .
H20C H 0.4778 0.9182 0.2643 0.053 Uiso 1 1 calc R U . . .
C21 C 0.6280(3) 0.8641(2) 0.1103(2) 0.0276(6) Uani 1 1 d . . . . .
C22 C 0.5539(3) 0.6954(2) 0.0076(2) 0.0277(6) Uani 1 1 d . . . . .
C23 C 0.5544(3) 0.5898(2) -0.0685(3) 0.0351(7) Uani 1 1 d . . . . .
H23A H 0.5677 0.5951 -0.1301 0.053 Uiso 1 1 calc R U . . .
H23B H 0.4645 0.5428 -0.0858 0.053 Uiso 1 1 calc R U . . .
H23C H 0.6314 0.5621 -0.0396 0.053 Uiso 1 1 calc R U . . .
C24 C 0.7219(3) 0.9613(2) 0.1573(2) 0.0289(6) Uani 1 1 d . . . . .
C25 C 0.6777(3) 1.0534(2) 0.2252(3) 0.0363(7) Uani 1 1 d . . . . .
C26 C 0.7184(4) 1.0853(3) 0.3299(3) 0.0514(9) Uani 1 1 d . . . . .
H26 H 0.7767 1.0493 0.3598 0.062 Uiso 1 1 calc R U . . .
C27 C 0.6730(6) 1.1707(4) 0.3912(4) 0.0742(15) Uani 1 1 d . . . . .
H27 H 0.7008 1.1935 0.4630 0.089 Uiso 1 1 calc R U . . .
C28 C 0.5876(6) 1.2218(4) 0.3468(5) 0.0816(18) Uani 1 1 d . . . . .
H28 H 0.5568 1.2799 0.3886 0.098 Uiso 1 1 calc R U . . .
C29 C 0.5469(5) 1.1900(3) 0.2439(5) 0.0673(14) Uani 1 1 d . . . . .
H29 H 0.4874 1.2257 0.2146 0.081 Uiso 1 1 calc R U . . .
C30 C 0.5916(4) 1.1057(3) 0.1816(4) 0.0480(9) Uani 1 1 d . . . . .
H30 H 0.5637 1.0841 0.1099 0.058 Uiso 1 1 calc R U . . .
C31 C 0.8519(3) 0.9722(2) 0.1393(2) 0.0301(6) Uani 1 1 d . . . . .
C32 C 0.9690(3) 1.0589(2) 0.1818(3) 0.0352(7) Uani 1 1 d . . . . .
C33 C 0.9826(4) 1.1670(3) 0.2587(3) 0.0457(8) Uani 1 1 d . . . . .
H33A H 0.9867 1.1656 0.3249 0.069 Uiso 1 1 calc R U . . .
H33B H 0.9012 1.1953 0.2375 0.069 Uiso 1 1 calc R U . . .
H33C H 1.0690 1.2112 0.2644 0.069 Uiso 1 1 calc R U . . .
C34 C 1.0720(3) 1.0231(3) 0.1369(3) 0.0378(7) Uani 1 1 d . . . . .
H34 H 1.1624 1.0630 0.1502 0.045 Uiso 1 1 calc R U . . .
C35 C 1.0211(3) 0.9179(3) 0.0682(3) 0.0333(6) Uani 1 1 d . . . . .
C36 C 1.0935(4) 0.8468(3) 0.0030(3) 0.0400(7) Uani 1 1 d . . . . .
H36A H 1.1268 0.7995 0.0332 0.060 Uiso 1 1 calc R U . . .
H36B H 1.1739 0.8878 -0.0027 0.060 Uiso 1 1 calc R U . . .
H36C H 1.0278 0.8060 -0.0649 0.060 Uiso 1 1 calc R U . . .
C37 C 1.2190(7) 0.3249(6) 0.7762(9) 0.0283(19) Uani 0.5 1 d D U P A 1
H37A H 1.2346 0.4010 0.8117 0.042 Uiso 0.5 1 calc R U P A 1
H37B H 1.2657 0.2965 0.8230 0.042 Uiso 0.5 1 calc R U P A 1
H37C H 1.2578 0.3067 0.7180 0.042 Uiso 0.5 1 calc R U P A 1
C38 C 1.0609(7) 0.2788(5) 0.7384(8) 0.060(2) Uani 0.5 1 d D U P A 1
H38A H 1.0226 0.2995 0.7976 0.071 Uiso 0.5 1 calc R U P A 1
H38B H 1.0147 0.3096 0.6928 0.071 Uiso 0.5 1 calc R U P A 1
C39 C 1.0238(6) 0.1641(4) 0.6834(5) 0.0317(12) Uani 0.5 1 d D U P A 1
H39A H 1.0795 0.1346 0.7268 0.038 Uiso 0.5 1 calc R U P A 1
H39B H 1.0553 0.1451 0.6212 0.038 Uiso 0.5 1 calc R U P A 1
C40 C 0.8732(6) 0.1107(5) 0.6521(8) 0.059(2) Uani 0.5 1 d D U P A 1
H40A H 0.8156 0.1444 0.6144 0.071 Uiso 0.5 1 calc R U P A 1
H40B H 0.8440 0.1227 0.7145 0.071 Uiso 0.5 1 calc R U P A 1
C41 C 0.8393(7) -0.0045(5) 0.5876(5) 0.0470(17) Uani 0.5 1 d D U P A 1
H41A H 0.8946 -0.0388 0.6260 0.056 Uiso 0.5 1 calc R U P A 1
H41B H 0.8705 -0.0170 0.5259 0.056 Uiso 0.5 1 calc R U P A 1
C42 C 0.6865(9) -0.0560(6) 0.5548(9) 0.083(3) Uani 0.5 1 d D U P A 1
H42A H 0.6312 -0.0248 0.5131 0.100 Uiso 0.5 1 calc R U P A 1
H42B H 0.6535 -0.0413 0.6161 0.100 Uiso 0.5 1 calc R U P A 1
C43 C 0.6580(11) -0.1736(6) 0.4938(8) 0.082(3) Uani 0.5 1 d D U P A 1
H43A H 0.5571 -0.2022 0.4749 0.123 Uiso 0.5 1 calc R U P A 1
H43B H 0.6881 -0.1889 0.4321 0.123 Uiso 0.5 1 calc R U P A 1
H43C H 0.7105 -0.2054 0.5352 0.123 Uiso 0.5 1 calc R U P A 1
Cl1 Cl 0.9053(10) 0.2199(8) 0.7209(10) 0.088(3) Uani 0.125 1 d D U P B 2
Cl2 Cl 1.1138(14) 0.1227(9) 0.6314(10) 0.116(5) Uani 0.125 1 d D U P B 2
Cl3 Cl 1.1864(10) 0.3404(8) 0.7745(12) 0.045(3) Uani 0.125 1 d D U P B 2
C44 C 1.0800(13) 0.2193(10) 0.7316(14) 0.046(7) Uani 0.125 1 d D U P B 2
H44A H 1.1106 0.1983 0.7892 0.055 Uiso 0.125 1 calc R U P B 2

loop_
_atom_site_aniso_label
_atom_site_aniso_U_11
_atom_site_aniso_U_22
_atom_site_aniso_U_33
_atom_site_aniso_U_23
_atom_site_aniso_U_13
_atom_site_aniso_U_12
Zn1 0.0220(2) 0.0310(3) 0.0249(2) 0.01320(19) 0.00852(18) -0.00049(18)
F1 0.0344(10) 0.0327(10) 0.0727(14) 0.0191(10) 0.0281(10) 0.0081(8)
F2 0.0421(11) 0.0581(13) 0.0329(10) 0.0111(9) 0.0165(9) -0.0100(10)
N1 0.0234(11) 0.0297(12) 0.0269(11) 0.0139(10) 0.0095(9) 0.0007(9)
N2 0.0217(11) 0.0310(12) 0.0255(11) 0.0128(10) 0.0082(9) -0.0006(9)
N3 0.0238(12) 0.0273(12) 0.0305(12) 0.0101(10) 0.0107(10) -0.0007(9)
N4 0.0239(12) 0.0323(13) 0.0350(13) 0.0158(11) 0.0118(10) 0.0017(10)
B1 0.0276(16) 0.0317(17) 0.0357(17) 0.0129(14) 0.0141(14) 0.0001(13)
C1 0.059(2) 0.091(3) 0.0365(19) 0.036(2) 0.0176(18) 0.031(2)
C2 0.0361(17) 0.053(2) 0.0317(16) 0.0229(15) 0.0109(13) 0.0078(15)
C3 0.0452(19) 0.054(2) 0.0266(15) 0.0158(14) 0.0152(14) 0.0143(16)
C4 0.0415(18) 0.0447(18) 0.0331(16) 0.0174(14) 0.0136(14) 0.0147(15)
C5 0.0277(14) 0.0335(15) 0.0257(13) 0.0144(12) 0.0074(11) -0.0011(12)
C6 0.0446(19) 0.056(2) 0.0304(15) 0.0211(15) 0.0177(14) 0.0210(16)
C7 0.054(2) 0.071(3) 0.0401(19) 0.0329(19) 0.0201(17) 0.033(2)
C8 0.0269(14) 0.0323(14) 0.0244(13) 0.0130(11) 0.0098(11) 0.0039(11)
C9 0.0266(14) 0.0300(14) 0.0255(13) 0.0118(11) 0.0098(11) 0.0037(11)
C10 0.0266(14) 0.0344(15) 0.0290(14) 0.0137(12) 0.0059(11) 0.0005(12)
C11 0.0245(14) 0.0307(14) 0.0289(14) 0.0117(12) 0.0063(11) -0.0007(11)
C12 0.0216(13) 0.0273(13) 0.0296(14) 0.0116(11) 0.0082(11) 0.0016(11)
C13 0.0224(13) 0.0243(13) 0.0304(14) 0.0113(11) 0.0113(11) 0.0017(10)
C14 0.0256(14) 0.0271(13) 0.0288(14) 0.0130(11) 0.0122(11) 0.0018(11)
C15 0.0285(14) 0.0315(15) 0.0309(14) 0.0151(12) 0.0123(12) 0.0017(12)
C16 0.0309(15) 0.0310(14) 0.0288(14) 0.0153(12) 0.0130(12) 0.0026(12)
C17 0.0270(14) 0.0317(14) 0.0261(13) 0.0140(11) 0.0109(11) 0.0025(11)
C18 0.0235(13) 0.0305(14) 0.0294(14) 0.0140(12) 0.0095(11) 0.0018(11)
C19 0.0249(14) 0.0285(14) 0.0313(14) 0.0132(12) 0.0110(11) 0.0015(11)
C20 0.0317(16) 0.0325(15) 0.0387(16) 0.0100(13) 0.0162(13) 0.0026(12)
C21 0.0262(14) 0.0277(14) 0.0308(14) 0.0127(12) 0.0118(11) 0.0034(11)
C22 0.0249(14) 0.0272(14) 0.0310(14) 0.0123(12) 0.0092(11) 0.0008(11)
C23 0.0319(16) 0.0311(15) 0.0388(16) 0.0085(13) 0.0160(13) 0.0007(12)
C24 0.0285(14) 0.0279(14) 0.0303(14) 0.0126(12) 0.0086(12) 0.0026(11)
C25 0.0303(15) 0.0255(14) 0.0480(19) 0.0091(13) 0.0150(14) -0.0009(12)
C26 0.052(2) 0.0407(19) 0.048(2) 0.0027(16) 0.0180(18) 0.0019(17)
C27 0.080(3) 0.054(3) 0.062(3) -0.010(2) 0.034(3) 0.003(2)
C28 0.077(3) 0.038(2) 0.120(5) 0.004(3) 0.058(4) 0.015(2)
C29 0.053(3) 0.037(2) 0.122(5) 0.032(3) 0.042(3) 0.0170(19)
C30 0.0392(19) 0.0354(18) 0.075(3) 0.0253(18) 0.0236(18) 0.0068(15)
C31 0.0284(14) 0.0279(14) 0.0340(15) 0.0145(12) 0.0080(12) 0.0003(12)
C32 0.0299(15) 0.0315(15) 0.0428(17) 0.0177(14) 0.0069(13) -0.0011(12)
C33 0.0383(18) 0.0322(17) 0.057(2) 0.0128(16) 0.0105(16) -0.0034(14)
C34 0.0265(15) 0.0398(17) 0.0499(19) 0.0237(15) 0.0103(14) -0.0007(13)
C35 0.0253(14) 0.0389(16) 0.0409(16) 0.0226(14) 0.0104(12) 0.0017(12)
C36 0.0291(16) 0.0474(19) 0.0499(19) 0.0234(16) 0.0182(14) 0.0063(14)
C37 0.015(3) 0.040(4) 0.050(4) 0.030(4) 0.018(3) 0.024(3)
C38 0.033(4) 0.033(4) 0.091(6) 0.008(4) 0.006(4) 0.013(3)
C39 0.030(3) 0.028(3) 0.042(3) 0.021(3) 0.009(2) 0.004(2)
C40 0.030(3) 0.042(4) 0.081(5) -0.001(4) 0.017(3) 0.003(3)
C41 0.049(4) 0.041(4) 0.042(3) 0.020(3) 0.000(3) -0.014(3)
C42 0.059(5) 0.063(5) 0.079(6) -0.018(4) 0.029(5) -0.024(4)
C43 0.066(6) 0.073(6) 0.065(6) -0.004(5) 0.019(5) -0.038(5)
Cl1 0.070(6) 0.071(6) 0.103(8) 0.006(5) 0.037(6) 0.028(5)
Cl2 0.179(12) 0.116(9) 0.099(8) 0.050(7) 0.084(8) 0.111(9)
Cl3 0.036(5) 0.048(4) 0.090(6) 0.049(4) 0.038(5) 0.038(4)
C44 0.058(11) 0.056(11) 0.043(10) 0.038(8) 0.019(8) 0.015(8)

loop_
_atom_type_symbol
_atom_type_description
_atom_type_scat_dispersion_real
_atom_type_scat_dispersion_imag
_atom_type_scat_source
C C 0.0033 0.0016 'International Tables Vol C Tables 4.2.6.8 and 6.1.1.4'
H H 0.0000 0.0000 'International Tables Vol C Tables 4.2.6.8 and 6.1.1.4'
B B 0.0013 0.0007 'International Tables Vol C Tables 4.2.6.8 and 6.1.1.4'
N N 0.0061 0.0033 'International Tables Vol C Tables 4.2.6.8 and 6.1.1.4'
F F 0.0171 0.0103 'International Tables Vol C Tables 4.2.6.8 and 6.1.1.4'
Cl Cl 0.1484 0.1585 'International Tables Vol C Tables 4.2.6.8 and 6.1.1.4'
Zn Zn 0.2839 1.4301 'International Tables Vol C Tables 4.2.6.8 and 6.1.1.4'

loop_
_geom_angle_atom_site_label_1
_geom_angle_atom_site_label_2
_geom_angle_atom_site_label_3
_geom_angle
_geom_angle_site_symmetry_1
_geom_angle_site_symmetry_3
N2 Zn1 N2 180.0 2_565 .
N2 Zn1 N1 89.31(10) 2_565 2_565
N2 Zn1 N1 90.69(10) . 2_565
N2 Zn1 N1 90.70(10) 2_565 .
N2 Zn1 N1 89.30(10) . .
N1 Zn1 N1 180.0 2_565 .
C9 N1 C12 106.4(2) . .
C9 N1 Zn1 126.10(19) . .
C12 N1 Zn1 127.54(19) . .
C17 N2 C14 106.7(2) . .
C17 N2 Zn1 125.98(19) . .
C14 N2 Zn1 127.12(19) . .
C22 N3 C21 108.5(2) . .
C22 N3 B1 125.8(3) . .
C21 N3 B1 125.6(2) . .
C35 N4 C31 108.6(3) . .
C35 N4 B1 125.7(3) . .
C31 N4 B1 125.6(2) . .
F1 B1 F2 109.9(3) . .
F1 B1 N4 110.1(3) . .
F2 B1 N4 110.3(3) . .
F1 B1 N3 110.7(3) . .
F2 B1 N3 109.8(3) . .
N4 B1 N3 105.9(2) . .
C2 C1 H1A 109.5 . .
C2 C1 H1B 109.5 . .
H1A C1 H1B 109.5 . .
C2 C1 H1C 109.5 . .
H1A C1 H1C 109.5 . .
H1B C1 H1C 109.5 . .
C3 C2 C7 117.3(3) . .
C3 C2 C1 121.1(3) . .
C7 C2 C1 121.6(3) . .
C2 C3 C4 121.7(3) . .
C2 C3 H3 119.1 . .
C4 C3 H3 119.1 . .
C5 C4 C3 120.4(3) . .
C5 C4 H4 119.8 . .
C3 C4 H4 119.8 . .
C4 C5 C6 118.8(3) . .
C4 C5 C8 121.2(3) . .
C6 C5 C8 120.0(3) . .
C5 C6 C7 120.2(3) . .
C5 C6 H6 119.9 . .
C7 C6 H6 119.9 . .
C2 C7 C6 121.7(3) . .
C2 C7 H7 119.2 . .
C6 C7 H7 119.2 . .
C9 C8 C17 125.5(3) . 2_565
C9 C8 C5 117.3(3) . .
C17 C8 C5 117.2(2) 2_565 .
N1 C9 C8 125.7(3) . .
N1 C9 C10 109.6(2) . .
C8 C9 C10 124.7(3) . .
C11 C10 C9 107.3(3) . .
C11 C10 H10 126.3 . .
C9 C10 H10 126.3 . .
C10 C11 C12 107.1(3) . .
C10 C11 H11 126.5 . .
C12 C11 H11 126.5 . .
N1 C12 C13 125.3(3) . .
N1 C12 C11 109.6(2) . .
C13 C12 C11 125.1(3) . .
C12 C13 C14 124.6(3) . .
C12 C13 C18 118.4(3) . .
C14 C13 C18 117.0(2) . .
N2 C14 C13 126.1(3) . .
N2 C14 C15 109.4(2) . .
C13 C14 C15 124.4(3) . .
C16 C15 C14 107.1(3) . .
C16 C15 H15 126.5 . .
C14 C15 H15 126.5 . .
C15 C16 C17 107.1(3) . .
C15 C16 H16 126.5 . .
C17 C16 H16 126.5 . .
N2 C17 C8 125.9(3) . 2_565
N2 C17 C16 109.8(2) . .
C8 C17 C16 124.4(3) 2_565 .
C19 C18 C22 108.0(3) . .
C19 C18 C13 127.0(3) . .
C22 C18 C13 124.9(3) . .
C18 C19 C21 106.1(3) . .
C18 C19 C20 125.5(3) . .
C21 C19 C20 128.4(3) . .
C19 C20 H20A 109.5 . .
C19 C20 H20B 109.5 . .
H20A C20 H20B 109.5 . .
C19 C20 H20C 109.5 . .
H20A C20 H20C 109.5 . .
H20B C20 H20C 109.5 . .
N3 C21 C24 120.6(3) . .
N3 C21 C19 108.1(2) . .
C24 C21 C19 131.3(3) . .
N3 C22 C18 109.3(3) . .
N3 C22 C23 122.7(3) . .
C18 C22 C23 128.0(3) . .
C22 C23 H23A 109.5 . .
C22 C23 H23B 109.5 . .
H23A C23 H23B 109.5 . .
C22 C23 H23C 109.5 . .
H23A C23 H23C 109.5 . .
H23B C23 H23C 109.5 . .
C31 C24 C21 120.9(3) . .
C31 C24 C25 120.4(3) . .
C21 C24 C25 118.7(3) . .
C26 C25 C30 120.2(3) . .
C26 C25 C24 121.0(3) . .
C30 C25 C24 118.8(3) . .
C25 C26 C27 119.4(5) . .
C25 C26 H26 120.3 . .
C27 C26 H26 120.3 . .
C28 C27 C26 119.7(5) . .
C28 C27 H27 120.1 . .
C26 C27 H27 120.1 . .
C29 C28 C27 120.8(4) . .
C29 C28 H28 119.6 . .
C27 C28 H28 119.6 . .
C28 C29 C30 120.5(5) . .
C28 C29 H29 119.8 . .
C30 C29 H29 119.8 . .
C29 C30 C25 119.3(5) . .
C29 C30 H30 120.3 . .
C25 C30 H30 120.3 . .
C24 C31 N4 120.5(3) . .
C24 C31 C32 132.0(3) . .
N4 C31 C32 107.5(3) . .
C34 C32 C31 106.2(3) . .
C34 C32 C33 125.0(3) . .
C31 C32 C33 128.9(3) . .
C32 C33 H33A 109.5 . .
C32 C33 H33B 109.5 . .
H33A C33 H33B 109.5 . .
C32 C33 H33C 109.5 . .
H33A C33 H33C 109.5 . .
H33B C33 H33C 109.5 . .
C32 C34 C35 108.7(3) . .
C32 C34 H34 125.6 . .
C35 C34 H34 125.6 . .
N4 C35 C34 109.0(3) . .
N4 C35 C36 122.6(3) . .
C34 C35 C36 128.4(3) . .
C35 C36 H36A 109.5 . .
C35 C36 H36B 109.5 . .
H36A C36 H36B 109.5 . .
C35 C36 H36C 109.5 . .
H36A C36 H36C 109.5 . .
H36B C36 H36C 109.5 . .
C38 C37 H37A 109.5 . .
C38 C37 H37B 109.5 . .
H37A C37 H37B 109.5 . .
C38 C37 H37C 109.5 . .
H37A C37 H37C 109.5 . .
H37B C37 H37C 109.5 . .
C39 C38 C37 114.6(6) . .
C39 C38 H38A 108.6 . .
C37 C38 H38A 108.6 . .
C39 C38 H38B 108.6 . .
C37 C38 H38B 108.6 . .
H38A C38 H38B 107.6 . .
C38 C39 C40 118.7(5) . .
C38 C39 H39A 107.6 . .
C40 C39 H39A 107.6 . .
C38 C39 H39B 107.6 . .
C40 C39 H39B 107.6 . .
H39A C39 H39B 107.1 . .
C39 C40 C41 116.4(5) . .
C39 C40 H40A 108.2 . .
C41 C40 H40A 108.2 . .
C39 C40 H40B 108.2 . .
C41 C40 H40B 108.2 . .
H40A C40 H40B 107.3 . .
C40 C41 C42 115.4(6) . .
C40 C41 H41A 108.4 . .
C42 C41 H41A 108.4 . .
C40 C41 H41B 108.4 . .
C42 C41 H41B 108.4 . .
H41A C41 H41B 107.5 . .
C41 C42 C43 113.6(7) . .
C41 C42 H42A 108.8 . .
C43 C42 H42A 108.8 . .
C41 C42 H42B 108.8 . .
C43 C42 H42B 108.8 . .
H42A C42 H42B 107.7 . .
C42 C43 H43A 109.5 . .
C42 C43 H43B 109.5 . .
H43A C43 H43B 109.5 . .
C42 C43 H43C 109.5 . .
H43A C43 H43C 109.5 . .
H43B C43 H43C 109.5 . .
Cl1 C44 Cl2 115.0(8) . .
Cl1 C44 Cl3 115.1(8) . .
Cl2 C44 Cl3 114.6(8) . .
Cl1 C44 H44A 103.3 . .
Cl2 C44 H44A 103.3 . .
Cl3 C44 H44A 103.3 . .

loop_
_geom_bond_atom_site_label_1
_geom_bond_atom_site_label_2
_geom_bond_distance
_geom_bond_site_symmetry_2
Zn1 N2 2.032(2) 2_565
Zn1 N2 2.032(2) .
Zn1 N1 2.039(2) 2_565
Zn1 N1 2.039(2) .
F1 B1 1.381(4) .
F2 B1 1.388(4) .
N1 C9 1.369(4) .
N1 C12 1.375(4) .
N2 C17 1.371(4) .
N2 C14 1.372(4) .
N3 C22 1.349(4) .
N3 C21 1.390(4) .
N3 B1 1.553(4) .
N4 C35 1.347(4) .
N4 C31 1.404(4) .
N4 B1 1.550(4) .
C1 C2 1.510(5) .
C1 H1A 0.9800 .
C1 H1B 0.9800 .
C1 H1C 0.9800 .
C2 C3 1.372(5) .
C2 C7 1.386(5) .
C3 C4 1.393(5) .
C3 H3 0.9500 .
C4 C5 1.377(4) .
C4 H4 0.9500 .
C5 C6 1.378(5) .
C5 C8 1.504(4) .
C6 C7 1.390(5) .
C6 H6 0.9500 .
C7 H7 0.9500 .
C8 C9 1.399(4) .
C8 C17 1.400(4) 2_565
C9 C10 1.443(4) .
C10 C11 1.343(4) .
C10 H10 0.9500 .
C11 C12 1.443(4) .
C11 H11 0.9500 .
C12 C13 1.398(4) .
C13 C14 1.402(4) .
C13 C18 1.490(4) .
C14 C15 1.450(4) .
C15 C16 1.352(4) .
C15 H15 0.9500 .
C16 C17 1.442(4) .
C16 H16 0.9500 .
C17 C8 1.400(4) 2_565
C18 C19 1.391(4) .
C18 C22 1.408(4) .
C19 C21 1.432(4) .
C19 C20 1.498(4) .
C20 H20A 0.9800 .
C20 H20B 0.9800 .
C20 H20C 0.9800 .
C21 C24 1.406(4) .
C22 C23 1.493(4) .
C23 H23A 0.9800 .
C23 H23B 0.9800 .
C23 H23C 0.9800 .
C24 C31 1.386(4) .
C24 C25 1.491(4) .
C25 C26 1.387(5) .
C25 C30 1.392(5) .
C26 C27 1.396(6) .
C26 H26 0.9500 .
C27 C28 1.380(9) .
C27 H27 0.9500 .
C28 C29 1.362(9) .
C28 H28 0.9500 .
C29 C30 1.388(6) .
C29 H29 0.9500 .
C30 H30 0.9500 .
C31 C32 1.436(4) .
C32 C34 1.382(5) .
C32 C33 1.491(5) .
C33 H33A 0.9800 .
C33 H33B 0.9800 .
C33 H33C 0.9800 .
C34 C35 1.407(5) .
C34 H34 0.9500 .
C35 C36 1.479(5) .
C36 H36A 0.9800 .
C36 H36B 0.9800 .
C36 H36C 0.9800 .
C37 C38 1.530(7) .
C37 H37A 0.9800 .
C37 H37B 0.9800 .
C37 H37C 0.9800 .
C38 C39 1.475(6) .
C38 H38A 0.9900 .
C38 H38B 0.9900 .
C39 C40 1.495(6) .
C39 H39A 0.9900 .
C39 H39B 0.9900 .
C40 C41 1.499(7) .
C40 H40A 0.9900 .
C40 H40B 0.9900 .
C41 C42 1.504(7) .
C41 H41A 0.9900 .
C41 H41B 0.9900 .
C42 C43 1.521(8) .
C42 H42A 0.9900 .
C42 H42B 0.9900 .
C43 H43A 0.9800 .
C43 H43B 0.9800 .
C43 H43C 0.9800 .
Cl1 C44 1.713(10) .
Cl2 C44 1.722(10) .
Cl3 C44 1.724(10) .
C44 H44A 1.0000 .

loop_
_geom_torsion_atom_site_label_1
_geom_torsion_atom_site_label_2
_geom_torsion_atom_site_label_3
_geom_torsion_atom_site_label_4
_geom_torsion
_geom_torsion_site_symmetry_1
_geom_torsion_site_symmetry_4
C35 N4 B1 F1 54.9(4) . .
C31 N4 B1 F1 -130.3(3) . .
C35 N4 B1 F2 -66.6(4) . .
C31 N4 B1 F2 108.2(3) . .
C35 N4 B1 N3 174.6(3) . .
C31 N4 B1 N3 -10.5(4) . .
C22 N3 B1 F1 -53.6(4) . .
C21 N3 B1 F1 128.5(3) . .
C22 N3 B1 F2 67.9(4) . .
C21 N3 B1 F2 -110.1(3) . .
C22 N3 B1 N4 -173.0(3) . .
C21 N3 B1 N4 9.1(4) . .
C7 C2 C3 C4 -1.0(6) . .
C1 C2 C3 C4 178.5(4) . .
C2 C3 C4 C5 0.7(6) . .
C3 C4 C5 C6 0.5(5) . .
C3 C4 C5 C8 179.5(3) . .
C4 C5 C6 C7 -1.3(6) . .
C8 C5 C6 C7 179.6(3) . .
C3 C2 C7 C6 0.1(6) . .
C1 C2 C7 C6 -179.3(4) . .
C5 C6 C7 C2 1.0(6) . .
C4 C5 C8 C9 104.5(4) . .
C6 C5 C8 C9 -76.5(4) . .
C4 C5 C8 C17 -76.3(4) . 2_565
C6 C5 C8 C17 102.7(4) . 2_565
C12 N1 C9 C8 -179.2(3) . .
Zn1 N1 C9 C8 0.3(4) . .
C12 N1 C9 C10 1.1(3) . .
Zn1 N1 C9 C10 -179.35(19) . .
C17 C8 C9 N1 -3.3(5) 2_565 .
C5 C8 C9 N1 175.8(3) . .
C17 C8 C9 C10 176.3(3) 2_565 .
C5 C8 C9 C10 -4.6(4) . .
N1 C9 C10 C11 -0.9(3) . .
C8 C9 C10 C11 179.5(3) . .
C9 C10 C11 C12 0.2(3) . .
C9 N1 C12 C13 177.2(3) . .
Zn1 N1 C12 C13 -2.4(4) . .
C9 N1 C12 C11 -1.0(3) . .
Zn1 N1 C12 C11 179.50(19) . .
C10 C11 C12 N1 0.4(3) . .
C10 C11 C12 C13 -177.7(3) . .
N1 C12 C13 C14 0.9(5) . .
C11 C12 C13 C14 178.7(3) . .
N1 C12 C13 C18 179.5(3) . .
C11 C12 C13 C18 -2.7(4) . .
C17 N2 C14 C13 175.7(3) . .
Zn1 N2 C14 C13 0.3(4) . .
C17 N2 C14 C15 -1.0(3) . .
Zn1 N2 C14 C15 -176.32(19) . .
C12 C13 C14 N2 0.2(5) . .
C18 C13 C14 N2 -178.4(3) . .
C12 C13 C14 C15 176.4(3) . .
C18 C13 C14 C15 -2.2(4) . .
N2 C14 C15 C16 1.0(3) . .
C13 C14 C15 C16 -175.8(3) . .
C14 C15 C16 C17 -0.6(3) . .
C14 N2 C17 C8 -178.5(3) . 2_565
Zn1 N2 C17 C8 -3.1(4) . 2_565
C14 N2 C17 C16 0.6(3) . .
Zn1 N2 C17 C16 176.03(19) . .
C15 C16 C17 N2 0.0(3) . .
C15 C16 C17 C8 179.1(3) . 2_565
C12 C13 C18 C19 -68.7(4) . .
C14 C13 C18 C19 110.0(3) . .
C12 C13 C18 C22 113.4(3) . .
C14 C13 C18 C22 -67.9(4) . .
C22 C18 C19 C21 0.1(3) . .
C13 C18 C19 C21 -178.1(3) . .
C22 C18 C19 C20 -177.9(3) . .
C13 C18 C19 C20 3.9(5) . .
C22 N3 C21 C24 179.1(3) . .
B1 N3 C21 C24 -2.7(5) . .
C22 N3 C21 C19 0.6(3) . .
B1 N3 C21 C19 178.9(3) . .
C18 C19 C21 N3 -0.4(3) . .
C20 C19 C21 N3 177.5(3) . .
C18 C19 C21 C24 -178.7(3) . .
C20 C19 C21 C24 -0.8(5) . .
C21 N3 C22 C18 -0.5(3) . .
B1 N3 C22 C18 -178.8(3) . .
C21 N3 C22 C23 -179.6(3) . .
B1 N3 C22 C23 2.2(5) . .
C19 C18 C22 N3 0.3(3) . .
C13 C18 C22 N3 178.5(3) . .
C19 C18 C22 C23 179.2(3) . .
C13 C18 C22 C23 -2.5(5) . .
N3 C21 C24 C31 -4.3(4) . .
C19 C21 C24 C31 173.8(3) . .
N3 C21 C24 C25 174.3(3) . .
C19 C21 C24 C25 -7.6(5) . .
C31 C24 C25 C26 -84.2(4) . .
C21 C24 C25 C26 97.2(4) . .
C31 C24 C25 C30 97.3(4) . .
C21 C24 C25 C30 -81.3(4) . .
C30 C25 C26 C27 -0.4(6) . .
C24 C25 C26 C27 -178.8(4) . .
C25 C26 C27 C28 0.4(7) . .
C26 C27 C28 C29 0.0(8) . .
C27 C28 C29 C30 -0.5(7) . .
C28 C29 C30 C25 0.6(6) . .
C26 C25 C30 C29 -0.1(5) . .
C24 C25 C30 C29 178.4(3) . .
C21 C24 C31 N4 2.9(4) . .
C25 C24 C31 N4 -175.7(3) . .
C21 C24 C31 C32 -175.2(3) . .
C25 C24 C31 C32 6.2(5) . .
C35 N4 C31 C24 -178.8(3) . .
B1 N4 C31 C24 5.6(4) . .
C35 N4 C31 C32 -0.4(3) . .
B1 N4 C31 C32 -175.9(3) . .
C24 C31 C32 C34 178.2(3) . .
N4 C31 C32 C34 0.0(4) . .
C24 C31 C32 C33 -1.7(6) . .
N4 C31 C32 C33 -180.0(3) . .
C31 C32 C34 C35 0.4(4) . .
C33 C32 C34 C35 -179.7(3) . .
C31 N4 C35 C34 0.6(3) . .
B1 N4 C35 C34 176.2(3) . .
C31 N4 C35 C36 179.9(3) . .
B1 N4 C35 C36 -4.6(5) . .
C32 C34 C35 N4 -0.6(4) . .
C32 C34 C35 C36 -179.8(3) . .
C37 C38 C39 C40 174.2(9) . .
C38 C39 C40 C41 174.1(8) . .
C39 C40 C41 C42 -178.5(9) . .
C40 C41 C42 C43 -177.3(9) . .
